data_7130112
loop_
_publ_author_name
'Puerta Lombardi, Braulio M.'
'Pezoulas, Ethan R.'
'Suvinen, Roope A.'
'Harrison, Alexander'
'Dubrawski, Zachary S.'
'Gelfand, Benjamin S.'
'Tuononen, Heikki M.'
'Roesler, Roland'

_publ_section_title
;
 Bis[cyclic (alkyl)(amino)carbene] isomers: Stable trans-bis(CAAC) versus
 facile olefin formation for cis-bis(CAAC)
;
_journal_name_full 'Chemical Communications'
_journal_paper_doi 10.1039/D2CC01476A
_journal_year 2022
_chemical_formula_moiety 'C40 H58 N2'
_chemical_formula_sum 'C40 H58 N2'
_chemical_formula_weight 566.88
_space_group_crystal_system monoclinic
_space_group_IT_number 14
_space_group_name_Hall '-P 2yn'
_space_group_name_H-M_alt 'P 1 21/n 1'
_atom_sites_solution_hydrogens geom
_atom_sites_solution_primary dual
_audit_creation_date 2021-10-17
_audit_creation_method
;
Olex2 1.3
(compiled 2020.11.12 svn.r5f609507 for OlexSys, GUI svn.r6272)
;
_audit_update_record
;
2021-12-27 deposited with the CCDC.	2022-04-27 downloaded from the CCDC.
;
_cell_angle_alpha 90
_cell_angle_beta 99.001(2)
_cell_angle_gamma 90
_cell_formula_units_Z 2
_cell_length_a 9.2714(14)
_cell_length_b 12.6303(19)
_cell_length_c 15.352(2)
_cell_measurement_reflns_used 8728
_cell_measurement_temperature 173.15
_cell_measurement_theta_max 27.474
_cell_measurement_theta_min 2.412
_cell_volume 1775.6(4)
_computing_cell_refinement 'SAINT V8.40A (Bruker, 2019)'
_computing_data_reduction 'SAINT V8.40A (Bruker, 2019)'
_computing_molecular_graphics 'Olex2 1.3 (Dolomanov et al., 2009)'
_computing_publication_material 'Olex2 1.3 (Dolomanov et al., 2009)'
_computing_structure_refinement 'SHELXL 2018/3 (Sheldrick, 2015)'
_computing_structure_solution 'SHELXT 2014/4 (Sheldrick, 2014)'
_diffrn_ambient_temperature 173.15
_diffrn_measured_fraction_theta_full 1.000
_diffrn_measured_fraction_theta_max 0.999
_diffrn_measurement_device_type 'Bruker APEX-II CCD'
_diffrn_measurement_method '\f and \w scans'
_diffrn_radiation_type MoK\a
_diffrn_radiation_wavelength 0.71073
_diffrn_reflns_av_R_equivalents 0.0402
_diffrn_reflns_av_unetI/netI 0.0270
_diffrn_reflns_Laue_measured_fraction_full 1.000
_diffrn_reflns_Laue_measured_fraction_max 0.999
_diffrn_reflns_limit_h_max 12
_diffrn_reflns_limit_h_min -12
_diffrn_reflns_limit_k_max 16
_diffrn_reflns_limit_k_min -16
_diffrn_reflns_limit_l_max 19
_diffrn_reflns_limit_l_min -19
_diffrn_reflns_number 25587
_diffrn_reflns_point_group_measured_fraction_full 1.000
_diffrn_reflns_point_group_measured_fraction_max 0.999
_diffrn_reflns_theta_full 25.242
_diffrn_reflns_theta_max 27.514
_diffrn_reflns_theta_min 2.099
_diffrn_source_current 30.0
_diffrn_source_power 1.5
_diffrn_source_voltage 50.0
_diffrn_standards_number 0
_exptl_absorpt_coefficient_mu 0.060
_exptl_absorpt_correction_T_max 0.7456
_exptl_absorpt_correction_T_min 0.7121
_exptl_absorpt_correction_type multi-scan
_exptl_absorpt_process_details
'SADABS-2016/2 (Bruker,2016/2) was used for absorption correction. wR2(int) was 0.0542 before and 0.0458 after correction. The Ratio of minimum to maximum transmission is 0.9551. The \l/2 correction factor is Not present.'
_exptl_crystal_colour 'clear colourless'
_exptl_crystal_colour_lustre clear
_exptl_crystal_colour_primary colourless
_exptl_crystal_density_diffrn 1.060
_exptl_crystal_description block
_exptl_crystal_F_000 624
_exptl_crystal_size_max 0.438
_exptl_crystal_size_mid 0.368
_exptl_crystal_size_min 0.284
_refine_diff_density_max 0.262
_refine_diff_density_min -0.188
_refine_diff_density_rms 0.037
_refine_ls_extinction_method none
_refine_ls_goodness_of_fit_ref 1.018
_refine_ls_hydrogen_treatment constr
_refine_ls_matrix_type full
_refine_ls_number_parameters 196
_refine_ls_number_reflns 4076
_refine_ls_number_restraints 0
_refine_ls_restrained_S_all 1.018
_refine_ls_R_factor_all 0.0654
_refine_ls_R_factor_gt 0.0451
_refine_ls_shift/su_max 0.000
_refine_ls_shift/su_mean 0.000
_refine_ls_structure_factor_coef Fsqd
_refine_ls_weighting_details 'w=1/[\s^2^(Fo^2^)+(0.0491P)^2^+0.5849P] where P=(Fo^2^+2Fc^2^)/3'
_refine_ls_weighting_scheme calc
_refine_ls_wR_factor_gt 0.1053
_refine_ls_wR_factor_ref 0.1185
_reflns_Friedel_coverage 0.000
_reflns_number_gt 3049
_reflns_number_total 4076
_reflns_threshold_expression 'I > 2\s(I)'
_cod_data_source_file d2cc01476a2.cif
_cod_data_source_block mo_20210719_transdicaac_0m
_cod_original_cell_volume 1775.6(5)
_cod_database_code 7130112
_shelx_shelxl_version_number 2018/3
_shelx_space_group_comment
;
The symmetry employed for this shelxl refinement is uniquely defined
by the following loop, which should always be used as a source of
symmetry information in preference to the above space-group names.
They are only intended as comments.
;
_shelx_estimated_absorpt_t_max 0.983
_shelx_estimated_absorpt_t_min 0.974
_olex2_refinement_description
;
1. Fixed Uiso
 At 1.2 times of:
  All C(H) groups, All C(H,H) groups
 At 1.5 times of:
  All C(H,H,H) groups
2.a Ternary CH refined with riding coordinates:
 C17(H17), C14(H14)
2.b Secondary CH2 refined with riding coordinates:
 C19(H19A,H19B), C20(H20A,H20B), C3(H3B,H3A)
2.c Aromatic/amide H refined with riding coordinates:
 C9(H9), C11(H11), C10(H10)
2.d Idealised Me refined as rotating group:
 C6(H6A,H6B,H6C), C5(H5A,H5B,H5C), C15(H15A,H15B,H15C), C18(H18A,H18B,H18C),
 C13(H13A,H13B,H13C), C16(H16A,H16B,H16C)
;
_olex2_submission_special_instructions 'No special instructions were received'

loop_
_space_group_symop_operation_xyz
'x, y, z'
'-x+1/2, y+1/2, -z+1/2'
'-x, -y, -z'
'x-1/2, -y-1/2, z-1/2'

loop_
_atom_site_label
_atom_site_type_symbol
_atom_site_fract_x
_atom_site_fract_y
_atom_site_fract_z
_atom_site_U_iso_or_equiv
_atom_site_adp_type
_atom_site_occupancy
_atom_site_site_symmetry_order
_atom_site_calc_flag
_atom_site_refinement_flags_posn
_atom_site_refinement_flags_adp
_atom_site_refinement_flags_occupancy
_atom_site_disorder_assembly
_atom_site_disorder_group
N1 N 0.44468(11) 0.20437(8) 0.66986(7) 0.0235(2) Uani 1 1 d . . . . .
C1 C 0.53033(13) 0.12428(10) 0.66091(8) 0.0243(3) Uani 1 1 d . . . . .
C7 C 0.47456(13) 0.27808(10) 0.74296(8) 0.0244(3) Uani 1 1 d . . . . .
C2 C 0.47009(13) 0.07366(10) 0.57264(8) 0.0246(3) Uani 1 1 d . . . . .
C8 C 0.40890(14) 0.26129(11) 0.81812(8) 0.0275(3) Uani 1 1 d . . . . .
C4 C 0.31382(13) 0.22467(11) 0.59723(8) 0.0279(3) Uani 1 1 d . . . . .
C12 C 0.56951(13) 0.36323(11) 0.73626(8) 0.0270(3) Uani 1 1 d . . . . .
C19 C 0.57797(14) 0.10062(11) 0.50905(8) 0.0280(3) Uani 1 1 d . . . . .
H19A H 0.579853 0.178292 0.500631 0.034 Uiso 1 1 calc R U . . .
H19B H 0.677303 0.077898 0.535698 0.034 Uiso 1 1 calc R U . . .
C17 C 0.33178(15) 0.15831(11) 0.83307(9) 0.0322(3) Uani 1 1 d . . . . .
H17 H 0.308124 0.121709 0.774825 0.039 Uiso 1 1 calc R U . . .
C20 C 0.53696(15) 0.04700(10) 0.41924(8) 0.0289(3) Uani 1 1 d . . . . .
H20A H 0.609996 0.065827 0.381193 0.035 Uiso 1 1 calc R U . . .
H20B H 0.440788 0.073757 0.390585 0.035 Uiso 1 1 calc R U . . .
C14 C 0.66287(14) 0.37024(11) 0.66322(9) 0.0310(3) Uani 1 1 d . . . . .
H14 H 0.618209 0.322506 0.614380 0.037 Uiso 1 1 calc R U . . .
C9 C 0.42894(15) 0.33924(12) 0.88342(9) 0.0331(3) Uani 1 1 d . . . . .
H9 H 0.383732 0.331172 0.934445 0.040 Uiso 1 1 calc R U . . .
C11 C 0.58599(15) 0.43834(11) 0.80374(9) 0.0331(3) Uani 1 1 d . . . . .
H11 H 0.648110 0.497552 0.800490 0.040 Uiso 1 1 calc R U . . .
C3 C 0.31711(14) 0.12235(11) 0.54456(9) 0.0305(3) Uani 1 1 d . . . . .
H3B H 0.300293 0.137492 0.480501 0.037 Uiso 1 1 calc R U . . .
H3A H 0.240475 0.073002 0.557839 0.037 Uiso 1 1 calc R U . . .
C10 C 0.51313(15) 0.42777(12) 0.87528(9) 0.0352(3) Uani 1 1 d . . . . .
H10 H 0.521049 0.481614 0.918980 0.042 Uiso 1 1 calc R U . . .
C6 C 0.17201(15) 0.23738(13) 0.63458(10) 0.0399(4) Uani 1 1 d . . . . .
H6A H 0.152964 0.172859 0.666368 0.060 Uiso 1 1 calc R U . . .
H6B H 0.091337 0.249693 0.586252 0.060 Uiso 1 1 calc R U . . .
H6C H 0.180476 0.297759 0.675147 0.060 Uiso 1 1 calc R U . . .
C5 C 0.33735(17) 0.32352(12) 0.54445(10) 0.0402(4) Uani 1 1 d . . . . .
H5A H 0.349534 0.384993 0.583872 0.060 Uiso 1 1 calc R U . . .
H5B H 0.252550 0.334544 0.498569 0.060 Uiso 1 1 calc R U . . .
H5C H 0.425111 0.314658 0.516947 0.060 Uiso 1 1 calc R U . . .
C15 C 0.6700(2) 0.48095(14) 0.62477(12) 0.0514(4) Uani 1 1 d . . . . .
H15A H 0.570903 0.506029 0.603025 0.077 Uiso 1 1 calc R U . . .
H15B H 0.726579 0.478915 0.575947 0.077 Uiso 1 1 calc R U . . .
H15C H 0.717206 0.529125 0.670606 0.077 Uiso 1 1 calc R U . . .
C18 C 0.18917(19) 0.17321(15) 0.86948(13) 0.0535(5) Uani 1 1 d . . . . .
H18A H 0.210345 0.200589 0.929863 0.080 Uiso 1 1 calc R U . . .
H18B H 0.138748 0.105031 0.869599 0.080 Uiso 1 1 calc R U . . .
H18C H 0.126823 0.223585 0.832380 0.080 Uiso 1 1 calc R U . . .
C13 C 0.81612(17) 0.32817(16) 0.69738(11) 0.0513(5) Uani 1 1 d . . . . .
H13A H 0.864148 0.374798 0.744133 0.077 Uiso 1 1 calc R U . . .
H13B H 0.873430 0.326180 0.648906 0.077 Uiso 1 1 calc R U . . .
H13C H 0.808896 0.256590 0.720955 0.077 Uiso 1 1 calc R U . . .
C16 C 0.4357(2) 0.08692(14) 0.89395(12) 0.0513(4) Uani 1 1 d . . . . .
H16A H 0.524718 0.075164 0.868241 0.077 Uiso 1 1 calc R U . . .
H16B H 0.388140 0.018853 0.900981 0.077 Uiso 1 1 calc R U . . .
H16C H 0.461031 0.120953 0.951690 0.077 Uiso 1 1 calc R U . . .

loop_
_atom_site_aniso_label
_atom_site_aniso_U_11
_atom_site_aniso_U_22
_atom_site_aniso_U_33
_atom_site_aniso_U_23
_atom_site_aniso_U_13
_atom_site_aniso_U_12
N1 0.0205(5) 0.0286(6) 0.0213(5) -0.0030(4) 0.0027(4) 0.0004(4)
C1 0.0237(6) 0.0278(7) 0.0223(6) -0.0017(5) 0.0059(5) -0.0005(5)
C7 0.0215(6) 0.0272(7) 0.0242(6) -0.0051(5) 0.0022(5) 0.0043(5)
C2 0.0248(6) 0.0274(7) 0.0218(6) -0.0025(5) 0.0042(5) -0.0011(5)
C8 0.0232(6) 0.0326(7) 0.0273(6) -0.0031(5) 0.0058(5) 0.0058(5)
C4 0.0218(6) 0.0330(7) 0.0273(6) -0.0023(5) -0.0010(5) 0.0024(5)
C12 0.0216(6) 0.0310(7) 0.0276(6) -0.0036(5) 0.0015(5) 0.0029(5)
C19 0.0315(7) 0.0263(7) 0.0277(6) -0.0032(5) 0.0089(5) -0.0047(5)
C17 0.0317(7) 0.0359(8) 0.0312(7) -0.0025(6) 0.0112(6) 0.0010(6)
C20 0.0353(7) 0.0301(7) 0.0230(6) -0.0010(5) 0.0092(5) -0.0049(6)
C14 0.0252(6) 0.0360(8) 0.0325(7) -0.0058(6) 0.0063(5) -0.0033(5)
C9 0.0316(7) 0.0423(8) 0.0264(7) -0.0061(6) 0.0074(5) 0.0074(6)
C11 0.0303(7) 0.0316(7) 0.0363(7) -0.0077(6) 0.0017(6) -0.0004(6)
C3 0.0263(6) 0.0366(8) 0.0277(7) -0.0045(6) 0.0015(5) -0.0019(6)
C10 0.0359(8) 0.0368(8) 0.0317(7) -0.0138(6) 0.0015(6) 0.0060(6)
C6 0.0244(7) 0.0527(10) 0.0411(8) -0.0053(7) 0.0008(6) 0.0072(6)
C5 0.0364(8) 0.0378(8) 0.0423(8) 0.0077(7) -0.0062(6) 0.0018(6)
C15 0.0522(10) 0.0455(10) 0.0624(11) 0.0045(8) 0.0276(9) -0.0071(8)
C18 0.0441(9) 0.0517(10) 0.0720(12) -0.0032(9) 0.0323(9) -0.0013(8)
C13 0.0292(8) 0.0799(13) 0.0457(9) -0.0102(9) 0.0086(7) 0.0085(8)
C16 0.0507(10) 0.0442(10) 0.0582(11) 0.0113(8) 0.0060(8) 0.0033(8)

loop_
_atom_type_symbol
_atom_type_description
_atom_type_scat_dispersion_real
_atom_type_scat_dispersion_imag
_atom_type_scat_source
C C 0.0033 0.0016 'International Tables Vol C Tables 4.2.6.8 and 6.1.1.4'
H H 0.0000 0.0000 'International Tables Vol C Tables 4.2.6.8 and 6.1.1.4'
N N 0.0061 0.0033 'International Tables Vol C Tables 4.2.6.8 and 6.1.1.4'

loop_
_exptl_crystal_face_index_h
_exptl_crystal_face_index_k
_exptl_crystal_face_index_l
_exptl_crystal_face_perp_dist
-1.00 0.00 -1.00 0.1360
1.00 0.00 1.00 0.1840
0.00 0.00 -1.00 0.1460
0.00 0.00 1.00 0.1870
-1.00 0.00 1.00 0.1830
1.00 0.00 -1.00 0.2040
-1.00 0.00 0.00 0.1590
1.00 0.00 0.00 0.2020
0.00 1.00 0.00 0.1290
0.00 -1.00 0.00 0.1420
-1.00 -1.00 0.00 0.1370
1.00 1.00 0.00 0.1950
0.00 1.00 1.00 0.1370
0.00 -1.00 -1.00 0.1220

loop_
_geom_angle_atom_site_label_1
_geom_angle_atom_site_label_2
_geom_angle_atom_site_label_3
_geom_angle
_geom_angle_site_symmetry_1
_geom_angle_site_symmetry_3
_geom_angle_publ_flag
C1 N1 C7 122.17(10) . . ?
C1 N1 C4 118.50(10) . . ?
C7 N1 C4 119.22(10) . . ?
N1 C1 C2 105.92(10) . . ?
C8 C7 N1 118.97(11) . . ?
C8 C7 C12 122.28(12) . . ?
C12 C7 N1 118.75(11) . . ?
C1 C2 C19 106.67(10) . . ?
C1 C2 C20 111.09(10) . 3_656 ?
C1 C2 C3 105.91(10) . . ?
C19 C2 C3 113.20(11) . . ?
C20 C2 C19 108.16(10) 3_656 . ?
C20 C2 C3 111.72(11) 3_656 . ?
C7 C8 C17 121.94(11) . . ?
C9 C8 C7 117.25(12) . . ?
C9 C8 C17 120.53(12) . . ?
C3 C4 N1 99.45(10) . . ?
C6 C4 N1 112.01(11) . . ?
C6 C4 C3 112.24(11) . . ?
C5 C4 N1 111.14(10) . . ?
C5 C4 C3 113.32(12) . . ?
C5 C4 C6 108.54(12) . . ?
C7 C12 C14 122.26(11) . . ?
C11 C12 C7 117.62(12) . . ?
C11 C12 C14 119.89(12) . . ?
C2 C19 H19A 109.2 . . ?
C2 C19 H19B 109.2 . . ?
H19A C19 H19B 107.9 . . ?
C20 C19 C2 112.25(10) . . ?
C20 C19 H19A 109.2 . . ?
C20 C19 H19B 109.2 . . ?
C8 C17 H17 107.7 . . ?
C8 C17 C18 113.91(12) . . ?
C8 C17 C16 109.33(12) . . ?
C18 C17 H17 107.7 . . ?
C18 C17 C16 110.40(13) . . ?
C16 C17 H17 107.7 . . ?
C2 C20 H20A 109.2 3_656 . ?
C2 C20 H20B 109.2 3_656 . ?
C19 C20 C2 112.03(11) . 3_656 ?
C19 C20 H20A 109.2 . . ?
C19 C20 H20B 109.2 . . ?
H20A C20 H20B 107.9 . . ?
C12 C14 H14 107.5 . . ?
C12 C14 C15 113.77(12) . . ?
C12 C14 C13 109.38(12) . . ?
C15 C14 H14 107.5 . . ?
C15 C14 C13 110.91(13) . . ?
C13 C14 H14 107.5 . . ?
C8 C9 H9 119.3 . . ?
C10 C9 C8 121.31(13) . . ?
C10 C9 H9 119.3 . . ?
C12 C11 H11 119.5 . . ?
C10 C11 C12 120.91(13) . . ?
C10 C11 H11 119.5 . . ?
C2 C3 H3B 110.4 . . ?
C2 C3 H3A 110.4 . . ?
C4 C3 C2 106.42(10) . . ?
C4 C3 H3B 110.4 . . ?
C4 C3 H3A 110.4 . . ?
H3B C3 H3A 108.6 . . ?
C9 C10 C11 120.22(13) . . ?
C9 C10 H10 119.9 . . ?
C11 C10 H10 119.9 . . ?
C4 C6 H6A 109.5 . . ?
C4 C6 H6B 109.5 . . ?
C4 C6 H6C 109.5 . . ?
H6A C6 H6B 109.5 . . ?
H6A C6 H6C 109.5 . . ?
H6B C6 H6C 109.5 . . ?
C4 C5 H5A 109.5 . . ?
C4 C5 H5B 109.5 . . ?
C4 C5 H5C 109.5 . . ?
H5A C5 H5B 109.5 . . ?
H5A C5 H5C 109.5 . . ?
H5B C5 H5C 109.5 . . ?
C14 C15 H15A 109.5 . . ?
C14 C15 H15B 109.5 . . ?
C14 C15 H15C 109.5 . . ?
H15A C15 H15B 109.5 . . ?
H15A C15 H15C 109.5 . . ?
H15B C15 H15C 109.5 . . ?
C17 C18 H18A 109.5 . . ?
C17 C18 H18B 109.5 . . ?
C17 C18 H18C 109.5 . . ?
H18A C18 H18B 109.5 . . ?
H18A C18 H18C 109.5 . . ?
H18B C18 H18C 109.5 . . ?
C14 C13 H13A 109.5 . . ?
C14 C13 H13B 109.5 . . ?
C14 C13 H13C 109.5 . . ?
H13A C13 H13B 109.5 . . ?
H13A C13 H13C 109.5 . . ?
H13B C13 H13C 109.5 . . ?
C17 C16 H16A 109.5 . . ?
C17 C16 H16B 109.5 . . ?
C17 C16 H16C 109.5 . . ?
H16A C16 H16B 109.5 . . ?
H16A C16 H16C 109.5 . . ?
H16B C16 H16C 109.5 . . ?

loop_
_geom_bond_atom_site_label_1
_geom_bond_atom_site_label_2
_geom_bond_distance
_geom_bond_site_symmetry_2
_geom_bond_publ_flag
N1 C1 1.3065(16) . ?
N1 C7 1.4511(15) . ?
N1 C4 1.5355(16) . ?
C1 C2 1.5232(17) . ?
C7 C8 1.4024(18) . ?
C7 C12 1.4037(18) . ?
C2 C19 1.5411(17) . ?
C2 C20 1.5312(18) 3_656 ?
C2 C3 1.5442(18) . ?
C8 C17 1.5189(19) . ?
C8 C9 1.3966(19) . ?
C4 C3 1.5273(18) . ?
C4 C6 1.5228(19) . ?
C4 C5 1.523(2) . ?
C12 C14 1.5224(18) . ?
C12 C11 1.3953(18) . ?
C19 H19A 0.9900 . ?
C19 H19B 0.9900 . ?
C19 C20 1.5297(17) . ?
C17 H17 1.0000 . ?
C17 C18 1.526(2) . ?
C17 C16 1.528(2) . ?
C20 H20A 0.9900 . ?
C20 H20B 0.9900 . ?
C14 H14 1.0000 . ?
C14 C15 1.523(2) . ?
C14 C13 1.531(2) . ?
C9 H9 0.9500 . ?
C9 C10 1.380(2) . ?
C11 H11 0.9500 . ?
C11 C10 1.383(2) . ?
C3 H3B 0.9900 . ?
C3 H3A 0.9900 . ?
C10 H10 0.9500 . ?
C6 H6A 0.9800 . ?
C6 H6B 0.9800 . ?
C6 H6C 0.9800 . ?
C5 H5A 0.9800 . ?
C5 H5B 0.9800 . ?
C5 H5C 0.9800 . ?
C15 H15A 0.9800 . ?
C15 H15B 0.9800 . ?
C15 H15C 0.9800 . ?
C18 H18A 0.9800 . ?
C18 H18B 0.9800 . ?
C18 H18C 0.9800 . ?
C13 H13A 0.9800 . ?
C13 H13B 0.9800 . ?
C13 H13C 0.9800 . ?
C16 H16A 0.9800 . ?
C16 H16B 0.9800 . ?
C16 H16C 0.9800 . ?

loop_
_geom_torsion_atom_site_label_1
_geom_torsion_atom_site_label_2
_geom_torsion_atom_site_label_3
_geom_torsion_atom_site_label_4
_geom_torsion
_geom_torsion_site_symmetry_1
_geom_torsion_site_symmetry_2
_geom_torsion_site_symmetry_3
_geom_torsion_site_symmetry_4
_geom_torsion_publ_flag
N1 C1 C2 C19 107.84(11) . . . . ?
N1 C1 C2 C20 -134.51(11) . . . 3_656 ?
N1 C1 C2 C3 -13.02(13) . . . . ?
N1 C7 C8 C17 12.00(18) . . . . ?
N1 C7 C8 C9 -173.99(11) . . . . ?
N1 C7 C12 C14 -11.22(18) . . . . ?
N1 C7 C12 C11 174.22(11) . . . . ?
N1 C4 C3 C2 -17.47(12) . . . . ?
C1 N1 C7 C8 -94.71(14) . . . . ?
C1 N1 C7 C12 84.67(15) . . . . ?
C1 N1 C4 C3 10.64(14) . . . . ?
C1 N1 C4 C6 129.40(13) . . . . ?
C1 N1 C4 C5 -109.00(13) . . . . ?
C1 C2 C19 C20 175.46(11) . . . . ?
C1 C2 C3 C4 19.65(13) . . . . ?
C7 N1 C1 C2 -174.58(10) . . . . ?
C7 N1 C4 C3 -173.24(10) . . . . ?
C7 N1 C4 C6 -54.48(15) . . . . ?
C7 N1 C4 C5 67.12(14) . . . . ?
C7 C8 C17 C18 -138.51(14) . . . . ?
C7 C8 C17 C16 97.46(15) . . . . ?
C7 C8 C9 C10 -1.7(2) . . . . ?
C7 C12 C14 C15 138.81(14) . . . . ?
C7 C12 C14 C13 -96.55(15) . . . . ?
C7 C12 C11 C10 1.16(19) . . . . ?
C2 C19 C20 C2 -58.07(16) . . . 3_656 ?
C8 C7 C12 C14 168.14(12) . . . . ?
C8 C7 C12 C11 -6.42(19) . . . . ?
C8 C9 C10 C11 -3.4(2) . . . . ?
C4 N1 C1 C2 1.42(15) . . . . ?
C4 N1 C7 C8 89.32(14) . . . . ?
C4 N1 C7 C12 -91.31(14) . . . . ?
C12 C7 C8 C17 -167.36(12) . . . . ?
C12 C7 C8 C9 6.66(19) . . . . ?
C12 C11 C10 C9 3.6(2) . . . . ?
C19 C2 C3 C4 -96.89(12) . . . . ?
C17 C8 C9 C10 172.44(12) . . . . ?
C20 C2 C19 C20 55.89(16) 3_656 . . . ?
C20 C2 C3 C4 140.73(11) 3_656 . . . ?
C14 C12 C11 C10 -173.54(13) . . . . ?
C9 C8 C17 C18 47.67(18) . . . . ?
C9 C8 C17 C16 -76.36(16) . . . . ?
C11 C12 C14 C15 -46.75(17) . . . . ?
C11 C12 C14 C13 77.89(16) . . . . ?
C3 C2 C19 C20 -68.45(14) . . . . ?
C6 C4 C3 C2 -136.06(12) . . . . ?
C5 C4 C3 C2 100.56(12) . . . . ?
